data_4069146
loop_
_publ_author_name
'Langer, Jens'
'Krieck, Sven'
'Fischer, Reinald'
'G\"orls, Helmar'
'Walther, Dirk'
'Westerhausen, Matthias'

_publ_section_title
;
 1,4-Dioxane Adducts of Grignard Reagents: Synthesis, Ether Fragmentation
 Reactions, and Structural Diversity of Grignard Reagent/1,4-Dioxane
 Complexes
;
_journal_issue 19
_journal_name_full Organometallics
_journal_page_first 5814
_journal_paper_doi 10.1021/om9000567
_journal_volume 28
_journal_year 2009
_chemical_formula_moiety 'C40 H52 Mg2 O6'
_chemical_formula_sum 'C40 H52 Mg2 O6'
_chemical_formula_weight 677.44
_chemical_name_systematic
; 
 ? 
;
_space_group_IT_number 2
_symmetry_cell_setting triclinic
_symmetry_space_group_name_Hall '-P 1'
_symmetry_space_group_name_H-M 'P -1'
_atom_sites_solution_hydrogens geom
_atom_sites_solution_primary direct
_atom_sites_solution_secondary difmap
_audit_creation_method SHELXL-97
_cell_angle_alpha 96.614(6)
_cell_angle_beta 94.747(8)
_cell_angle_gamma 102.338(7)
_cell_formula_units_Z 1
_cell_length_a 7.9131(9)
_cell_length_b 9.8376(13)
_cell_length_c 12.2781(13)
_cell_measurement_reflns_used 5955
_cell_measurement_temperature 183(2)
_cell_measurement_theta_max 27.45
_cell_measurement_theta_min 2.14
_cell_volume 921.82(19)
_computing_cell_refinement DENZO
_computing_data_collection COLLECT
_computing_data_reduction DENZO
_computing_molecular_graphics SHELXTL/PC
_computing_publication_material SHELXL-97
_computing_structure_refinement 'SHELXL-97 (Sheldrick, 1997)'
_computing_structure_solution 'SHELXS-97 (Sheldrick, 1990)'
_diffrn_ambient_temperature 183(2)
_diffrn_measured_fraction_theta_full 0.941
_diffrn_measured_fraction_theta_max 0.941
_diffrn_measurement_device_type KappaCCD
_diffrn_measurement_method 'phi- + omega-scan'
_diffrn_radiation_monochromator graphite
_diffrn_radiation_source 'fine-focus sealed tube'
_diffrn_radiation_type MoK\a
_diffrn_radiation_wavelength 0.71073
_diffrn_reflns_av_R_equivalents 0.0403
_diffrn_reflns_av_sigmaI/netI 0.0750
_diffrn_reflns_limit_h_max 9
_diffrn_reflns_limit_h_min -10
_diffrn_reflns_limit_k_max 12
_diffrn_reflns_limit_k_min -11
_diffrn_reflns_limit_l_max 15
_diffrn_reflns_limit_l_min -14
_diffrn_reflns_number 5955
_diffrn_reflns_theta_full 27.45
_diffrn_reflns_theta_max 27.45
_diffrn_reflns_theta_min 2.14
_exptl_absorpt_coefficient_mu 0.110
_exptl_absorpt_correction_type none
_exptl_crystal_colour colourless
_exptl_crystal_density_diffrn 1.220
_exptl_crystal_density_method 'not measured'
_exptl_crystal_description prism
_exptl_crystal_F_000 364
_exptl_crystal_size_max 0.05
_exptl_crystal_size_mid 0.05
_exptl_crystal_size_min 0.05
_refine_diff_density_max 0.207
_refine_diff_density_min -0.296
_refine_diff_density_rms 0.055
_refine_ls_extinction_method none
_refine_ls_goodness_of_fit_ref 1.023
_refine_ls_hydrogen_treatment constr
_refine_ls_matrix_type full
_refine_ls_number_parameters 217
_refine_ls_number_reflns 3969
_refine_ls_number_restraints 0
_refine_ls_restrained_S_all 1.023
_refine_ls_R_factor_all 0.0956
_refine_ls_R_factor_gt 0.0528
_refine_ls_shift/su_max 0.000
_refine_ls_shift/su_mean 0.000
_refine_ls_structure_factor_coef Fsqd
_refine_ls_weighting_details 'calc w=1/[\s^2^(Fo^2^)+(0.0712P)^2^+0.0395P] where P=(Fo^2^+2Fc^2^)/3'
_refine_ls_weighting_scheme calc
_refine_ls_wR_factor_gt 0.1249
_refine_ls_wR_factor_ref 0.1486
_reflns_number_gt 2594
_reflns_number_total 3969
_reflns_threshold_expression >2sigma(I)
_cod_data_source_file om9000567_si_001.cif
_cod_data_source_block FO3092
_cod_depositor_comments
;
The following automatic conversions were performed:

'_exptl_absorpt_correction_type' value 'NONE' changed to 'none'
according to /home/saulius/struct/CIF-dictionaries/cif_core.dic
dictionary named 'cif_core.dic' version 2.4.2 from 2011-04-26.

Automatic conversion script
Id: cif_fix_values 1715 2011-07-08 13:25:40Z adriana 
;
_cod_original_sg_symbol_Hall -P1
_cod_original_sg_symbol_H-M P-1
_cod_database_code 4069146

loop_
_symmetry_equiv_pos_as_xyz
'x, y, z'
'-x, -y, -z'

loop_
_atom_site_label
_atom_site_type_symbol
_atom_site_fract_x
_atom_site_fract_y
_atom_site_fract_z
_atom_site_U_iso_or_equiv
_atom_site_adp_type
_atom_site_occupancy
_atom_site_symmetry_multiplicity
_atom_site_calc_flag
_atom_site_refinement_flags
Mg Mg 0.43014(8) 0.19336(7) 0.73680(5) 0.0277(2) Uani 1 1 d .
O1 O 0.68406(18) 0.23547(16) 0.80558(12) 0.0339(4) Uani 1 1 d .
O2 O 1.01637(18) 0.35839(19) 0.91709(13) 0.0421(4) Uani 1 1 d .
O3 O 0.49511(18) 0.09154(15) 0.59565(11) 0.0310(4) Uani 1 1 d .
C1 C 0.3562(3) 0.3783(2) 0.68871(19) 0.0365(5) Uani 1 1 d .
H1A H 0.3692 0.3814 0.6095 0.044 Uiso 1 1 calc R
H1B H 0.2320 0.3722 0.6985 0.044 Uiso 1 1 calc R
C2 C 0.4615(3) 0.5093(2) 0.75314(17) 0.0288(5) Uani 1 1 d .
C3 C 0.5959(3) 0.5986(2) 0.71132(18) 0.0364(5) Uani 1 1 d .
H3A H 0.6162 0.5770 0.6368 0.044 Uiso 1 1 calc R
C4 C 0.7000(3) 0.7169(3) 0.7745(2) 0.0423(6) Uani 1 1 d .
H4A H 0.7909 0.7740 0.7433 0.051 Uiso 1 1 calc R
C5 C 0.6727(3) 0.7522(3) 0.8817(2) 0.0408(6) Uani 1 1 d .
H5A H 0.7431 0.8341 0.9251 0.049 Uiso 1 1 calc R
C6 C 0.5419(3) 0.6675(2) 0.92553(18) 0.0368(5) Uani 1 1 d .
H6A H 0.5223 0.6911 0.9999 0.044 Uiso 1 1 calc R
C7 C 0.4383(3) 0.5482(2) 0.86337(17) 0.0318(5) Uani 1 1 d .
H7A H 0.3492 0.4913 0.8961 0.038 Uiso 1 1 calc R
C8 C 0.2665(3) 0.0399(2) 0.81706(17) 0.0355(5) Uani 1 1 d .
H8A H 0.3380 0.0062 0.8736 0.043 Uiso 1 1 calc R
H8B H 0.1801 0.0826 0.8540 0.043 Uiso 1 1 calc R
C9 C 0.1767(3) -0.0785(2) 0.73303(17) 0.0296(5) Uani 1 1 d .
C10 C 0.2153(3) -0.2117(2) 0.72660(18) 0.0326(5) Uani 1 1 d .
H10A H 0.2979 -0.2285 0.7811 0.039 Uiso 1 1 calc R
C11 C 0.1368(3) -0.3195(2) 0.64315(18) 0.0357(5) Uani 1 1 d .
H11A H 0.1656 -0.4085 0.6419 0.043 Uiso 1 1 calc R
C12 C 0.0169(3) -0.2987(3) 0.56164(18) 0.0369(5) Uani 1 1 d .
H12A H -0.0367 -0.3726 0.5045 0.044 Uiso 1 1 calc R
C13 C -0.0232(3) -0.1684(3) 0.56513(18) 0.0351(5) Uani 1 1 d .
H13A H -0.1049 -0.1525 0.5096 0.042 Uiso 1 1 calc R
C14 C 0.0546(3) -0.0608(2) 0.64877(18) 0.0331(5) Uani 1 1 d .
H14A H 0.0245 0.0277 0.6493 0.040 Uiso 1 1 calc R
C15 C 0.7655(3) 0.1648(3) 0.8848(2) 0.0399(6) Uani 1 1 d .
H15A H 0.8299 0.1013 0.8464 0.048 Uiso 1 1 calc R
H15B H 0.6753 0.1074 0.9221 0.048 Uiso 1 1 calc R
C16 C 0.8889(3) 0.2716(3) 0.96885(19) 0.0414(6) Uani 1 1 d .
H16A H 0.8227 0.3305 1.0107 0.050 Uiso 1 1 calc R
H16B H 0.9470 0.2226 1.0216 0.050 Uiso 1 1 calc R
C17 C 0.9330(3) 0.4297(3) 0.84186(19) 0.0375(6) Uani 1 1 d .
H17A H 1.0219 0.4924 0.8072 0.045 Uiso 1 1 calc R
H17B H 0.8648 0.4883 0.8822 0.045 Uiso 1 1 calc R
C18 C 0.8148(3) 0.3259(3) 0.75431(18) 0.0366(5) Uani 1 1 d .
H18A H 0.7578 0.3762 0.7021 0.044 Uiso 1 1 calc R
H18B H 0.8831 0.2688 0.7126 0.044 Uiso 1 1 calc R
C19 C 0.5643(3) -0.0315(2) 0.60162(17) 0.0333(5) Uani 1 1 d .
H19A H 0.5442 -0.0665 0.6730 0.040 Uiso 1 1 calc R
H19B H 0.6914 -0.0074 0.5973 0.040 Uiso 1 1 calc R
C20 C 0.5220(3) 0.1437(2) 0.49142(16) 0.0336(5) Uani 1 1 d .
H20A H 0.6482 0.1714 0.4850 0.040 Uiso 1 1 calc R
H20B H 0.4725 0.2275 0.4879 0.040 Uiso 1 1 calc R

loop_
_atom_site_aniso_label
_atom_site_aniso_U_11
_atom_site_aniso_U_22
_atom_site_aniso_U_33
_atom_site_aniso_U_23
_atom_site_aniso_U_13
_atom_site_aniso_U_12
Mg 0.0255(4) 0.0264(4) 0.0299(4) -0.0015(3) 0.0022(3) 0.0061(3)
O1 0.0271(7) 0.0353(9) 0.0372(8) 0.0064(7) -0.0018(6) 0.0033(7)
O2 0.0250(8) 0.0547(11) 0.0436(9) 0.0082(8) -0.0012(7) 0.0034(7)
O3 0.0377(8) 0.0292(9) 0.0288(8) 0.0028(6) 0.0086(6) 0.0122(7)
C1 0.0346(12) 0.0333(14) 0.0414(12) -0.0024(10) -0.0005(10) 0.0132(10)
C2 0.0283(10) 0.0268(12) 0.0343(11) 0.0037(9) 0.0025(9) 0.0132(9)
C3 0.0416(13) 0.0389(14) 0.0345(12) 0.0115(10) 0.0128(10) 0.0151(11)
C4 0.0323(12) 0.0330(14) 0.0631(16) 0.0164(12) 0.0087(12) 0.0038(10)
C5 0.0395(13) 0.0319(14) 0.0490(14) 0.0016(11) -0.0057(11) 0.0099(11)
C6 0.0445(13) 0.0387(14) 0.0299(11) 0.0019(10) 0.0026(10) 0.0170(11)
C7 0.0307(11) 0.0329(13) 0.0350(11) 0.0080(10) 0.0078(9) 0.0104(10)
C8 0.0328(11) 0.0412(14) 0.0308(11) 0.0014(10) 0.0066(9) 0.0055(10)
C9 0.0251(10) 0.0314(13) 0.0322(11) 0.0077(9) 0.0083(9) 0.0027(9)
C10 0.0300(11) 0.0350(13) 0.0341(11) 0.0121(10) 0.0020(9) 0.0072(10)
C11 0.0384(12) 0.0297(13) 0.0411(13) 0.0071(10) 0.0082(11) 0.0095(10)
C12 0.0333(11) 0.0369(14) 0.0369(12) 0.0006(10) 0.0014(10) 0.0031(10)
C13 0.0282(11) 0.0422(14) 0.0347(12) 0.0091(10) -0.0013(10) 0.0073(10)
C14 0.0279(11) 0.0342(13) 0.0414(12) 0.0123(10) 0.0092(10) 0.0106(10)
C15 0.0373(12) 0.0373(14) 0.0467(14) 0.0133(11) -0.0006(11) 0.0101(11)
C16 0.0306(11) 0.0539(17) 0.0386(13) 0.0099(12) -0.0004(10) 0.0071(11)
C17 0.0305(11) 0.0362(14) 0.0421(13) 0.0037(11) 0.0020(10) 0.0010(10)
C18 0.0308(11) 0.0400(14) 0.0379(12) 0.0052(11) 0.0055(10) 0.0050(10)
C19 0.0378(12) 0.0346(13) 0.0316(11) 0.0029(10) 0.0053(10) 0.0172(10)
C20 0.0439(12) 0.0290(13) 0.0304(11) 0.0046(9) 0.0093(10) 0.0112(10)

loop_
_atom_type_symbol
_atom_type_description
_atom_type_scat_dispersion_real
_atom_type_scat_dispersion_imag
_atom_type_scat_source
C C 0.0033 0.0016 'International Tables Vol C Tables 4.2.6.8 and 6.1.1.4'
H H 0.0000 0.0000 'International Tables Vol C Tables 4.2.6.8 and 6.1.1.4'
O O 0.0106 0.0060 'International Tables Vol C Tables 4.2.6.8 and 6.1.1.4'
Mg Mg 0.0486 0.0363 'International Tables Vol C Tables 4.2.6.8 and 6.1.1.4'

loop_
_geom_angle_atom_site_label_1
_geom_angle_atom_site_label_2
_geom_angle_atom_site_label_3
_geom_angle
_geom_angle_site_symmetry_3
O1 Mg O3 90.39(6) .
O1 Mg C8 111.31(8) .
O3 Mg C8 108.23(8) .
O1 Mg C1 112.05(8) .
O3 Mg C1 105.54(8) .
C8 Mg C1 123.75(9) .
C15 O1 C18 110.48(16) .
C15 O1 Mg 129.48(13) .
C18 O1 Mg 118.49(12) .
C16 O2 C17 109.51(15) .
C19 O3 C20 110.50(15) .
C19 O3 Mg 119.54(12) .
C20 O3 Mg 128.19(12) .
C2 C1 Mg 112.70(14) .
C3 C2 C7 115.6(2) .
C3 C2 C1 123.0(2) .
C7 C2 C1 121.3(2) .
C4 C3 C2 122.4(2) .
C5 C4 C3 120.3(2) .
C4 C5 C6 118.9(2) .
C5 C6 C7 121.2(2) .
C6 C7 C2 121.5(2) .
C9 C8 Mg 108.54(14) .
C10 C9 C14 115.8(2) .
C10 C9 C8 122.85(19) .
C14 C9 C8 121.2(2) .
C11 C10 C9 122.1(2) .
C12 C11 C10 120.7(2) .
C13 C12 C11 118.7(2) .
C12 C13 C14 120.7(2) .
C13 C14 C9 122.1(2) .
O1 C15 C16 109.72(19) .
O2 C16 C15 110.89(19) .
O2 C17 C18 110.23(19) .
O1 C18 C17 109.26(18) .
O3 C19 C20 109.97(17) 2_656
O3 C20 C19 109.61(18) 2_656

loop_
_geom_bond_atom_site_label_1
_geom_bond_atom_site_label_2
_geom_bond_distance
_geom_bond_site_symmetry_2
Mg O1 2.0505(15) .
Mg O3 2.0588(15) .
Mg C8 2.155(2) .
Mg C1 2.156(2) .
O1 C15 1.445(3) .
O1 C18 1.450(3) .
O2 C16 1.419(3) .
O2 C17 1.424(3) .
O3 C19 1.438(2) .
O3 C20 1.448(2) .
C1 C2 1.476(3) .
C2 C3 1.400(3) .
C2 C7 1.401(3) .
C3 C4 1.383(3) .
C4 C5 1.369(3) .
C5 C6 1.372(3) .
C6 C7 1.382(3) .
C8 C9 1.475(3) .
C9 C10 1.403(3) .
C9 C14 1.408(3) .
C10 C11 1.387(3) .
C11 C12 1.384(3) .
C12 C13 1.382(3) .
C13 C14 1.386(3) .
C15 C16 1.506(3) .
C17 C18 1.499(3) .
C19 C20 1.499(3) 2_656
C20 C19 1.499(3) 2_656
